data_1531447
loop_
_publ_author_name
'Floros, N.'
'Poeppelmeier, K.R.'
'Rijssenbeek, J.T.'
'Martinson, A.B.'

_publ_section_title
;
 Structural study of A2 Cu Ti O6 (A = Y, Tb-Lu) compounds
;
_journal_name_full 'Solid State Sciences'
_journal_page_first 1495
_journal_page_last 1498
_journal_volume 4
_journal_year 2002
_chemical_formula_sum 'Cu Er2 O6 Ti'
_chemical_name_systematic 'Er2 (Cu Ti O6)'
_space_group_IT_number 185
_symmetry_space_group_name_Hall 'P 6c -2'
_symmetry_space_group_name_H-M 'P 63 c m'
_cell_angle_alpha 90
_cell_angle_beta 90
_cell_angle_gamma 120
_cell_formula_units_Z 3
_cell_length_a 6.144
_cell_length_b 6.144
_cell_length_c 11.506
_cell_volume 376.147
_citation_journal_id_ASTM SSSCFJ
_cod_data_source_file Floros_SSSCFJ_2002_913.cif
_cod_data_source_block Cu1Er2O6Ti1
_cod_original_cell_volume 376.1468
_cod_original_formula_sum 'Cu1 Er2 O6 Ti1'
_cod_database_code 1531447

loop_
_symmetry_equiv_pos_as_xyz
x,y,z
x-y,x,z+1/2
-y,x-y,z
-x,-y,z+1/2
-x+y,-x,z
y,-x+y,z+1/2
y,x,z
-x+y,y,z+1/2
-x,-x+y,z
-y,-x,z+1/2
x-y,-y,z
x,x-y,z+1/2

loop_
_atom_site_label
_atom_site_type_symbol
_atom_site_fract_x
_atom_site_fract_y
_atom_site_fract_z
_atom_site_occupancy
_atom_site_U_iso_or_equiv
Ti1 Ti+4 0.333 0 0 0.5 0.0
Cu1 Cu+2 0.333 0 0 0.5 0.0
O1 O-2 0.333 0 0.16 1 0.0
Er2 Er+3 0 0 0.25 1 0.0
O4 O-2 0.3333 0.6667 0.5 1 0.0
O2 O-2 0.667 0 0.35 1 0.0
Er1 Er+3 0.3333 0.6667 0.25 1 0.0
O3 O-2 0 0 0 1 0.0
